data_9005238
loop_
_publ_author_name
'Winter, W.'
'Armbruster, T.'
'Lengauer, C.'

_publ_section_title
;
 Crystal structure refinement of synthetic osumilite-type
 phases: BaMg2Al6Si9O30, SrMg2Al6Si9O30 and Mg2Al4Si11O30
 Sample: MAS, Mg2Al4Si11O30
;
_journal_name_full 'European Journal of Mineralogy'
_journal_page_first 277
_journal_page_last 286
_journal_volume 7
_journal_year 1995
_chemical_formula_sum 'Al4.2 Ba0.09 Mg2 O30 Si10.8'
_chemical_name_mineral Osumilite
_space_group_IT_number 192
_symmetry_space_group_name_Hall '-P 6 2c'
_symmetry_space_group_name_H-M 'P 6/m c c'
_cell_angle_alpha 90
_cell_angle_beta 90
_cell_angle_gamma 120
_cell_length_a 10.058
_cell_length_b 10.058
_cell_length_c 14.336
_cell_formula_units_Z 2
_cell_volume 1255.978
_database_code_amcsd 0006584
_exptl_crystal_density_diffrn 2.532
_cod_original_cell_volume 1255.977
_cod_original_formula_sum 'Ba.09 Mg2 Si10.8 Al4.2 O30'
_cod_database_code 9005238

loop_
_space_group_symop_operation_xyz
x,y,z
-x,-x+y,1/2+z
x,x-y,1/2-z
-x+y,-x,-z
x-y,x,z
-y,-x,1/2+z
y,x,1/2-z
y,-x+y,-z
-y,x-y,z
x-y,-y,1/2+z
-x+y,y,1/2-z
x,y,-z
-x,-y,z
x,x-y,1/2+z
-x,-x+y,1/2-z
x-y,x,-z
-x+y,-x,z
y,x,1/2+z
-y,-x,1/2-z
-y,x-y,-z
y,-x+y,z
-x+y,y,1/2+z
x-y,-y,1/2-z
-x,-y,-z

loop_
_atom_site_label
_atom_site_fract_x
_atom_site_fract_y
_atom_site_fract_z
_atom_site_occupancy
_atom_site_U_iso_or_equiv
BaC 0.00000 0.00000 0.25000 0.09000 0.02533
MgA 0.33333 0.66667 0.25000 1.00000 0.02533
SiT1 0.10460 0.35330 0.10540 0.90000 0.02533
AlT1 0.10460 0.35330 0.10540 0.10000 0.02533
AlT2 0.50000 0.50000 0.25000 1.00000 0.02533
O1 0.12890 0.41340 0.00000 1.00000 0.02533
O2 0.22200 0.29360 0.12930 1.00000 0.02533
O3 0.14680 0.49800 0.17990 1.00000 0.02533

loop_
_cod_related_entry_id
_cod_related_entry_database
_cod_related_entry_code
1 AMCSD 0006584
